data_4301246
loop_
_publ_author_name
'Stanislav Groysman'
'R. H. Holm'

_publ_section_title
;
A Series of Mononuclear Quasi-Two-Coordinate Copper(I) Complexes Employing
a Sterically Demanding Thiolate Ligand
;
_journal_name_full 'Inorganic Chemistry'
_journal_page_first 621
_journal_page_last 627
_journal_paper_doi 10.1021/ic801836k
_journal_volume 48
_journal_year 2009
_chemical_formula_sum 'C43 H57 Cu N'
_chemical_formula_weight 651.44
_chemical_name_systematic
; 
 ? 
;
_space_group_IT_number 2
_symmetry_cell_setting triclinic
_symmetry_space_group_name_Hall '-P 1'
_symmetry_space_group_name_H-M 'P -1'
_atom_sites_solution_hydrogens geom
_atom_sites_solution_primary direct
_atom_sites_solution_secondary difmap
_audit_creation_method SHELXL-97
_cell_angle_alpha 112.348(5)
_cell_angle_beta 102.337(5)
_cell_angle_gamma 90.850(5)
_cell_formula_units_Z 2
_cell_length_a 12.249(5)
_cell_length_b 12.703(5)
_cell_length_c 13.849(5)
_cell_measurement_reflns_used 5762
_cell_measurement_temperature 193(2)
_cell_measurement_theta_max 27.811
_cell_measurement_theta_min 2.391
_cell_volume 1936.0(13)
_computing_cell_refinement 'SMART (Bruker, 2001)'
_computing_data_collection 'SMART (Bruker, 2001)'
_computing_data_reduction 'SAINT (Bruker, 2003)'
_computing_molecular_graphics 'SHELXTL (Bruker, 2000)'
_computing_publication_material 'SHELXTL (Bruker, 2000)'
_computing_structure_refinement 'SHELXL-97 (Sheldrick, 1997)'
_computing_structure_solution 'SHELXS-97 (Sheldrick, 1990)'
_diffrn_ambient_temperature 193(2)
_diffrn_measured_fraction_theta_full 0.994
_diffrn_measured_fraction_theta_max 0.994
_diffrn_measurement_device_type 'Bruker Smart APEX CCD'
_diffrn_radiation_monochromator graphite
_diffrn_radiation_source 'fine-focus sealed tube'
_diffrn_radiation_type MoK\a
_diffrn_radiation_wavelength 0.71073
_diffrn_reflns_av_R_equivalents 0.0158
_diffrn_reflns_av_sigmaI/netI 0.0272
_diffrn_reflns_limit_h_max 14
_diffrn_reflns_limit_h_min -13
_diffrn_reflns_limit_k_max 15
_diffrn_reflns_limit_k_min -15
_diffrn_reflns_limit_l_max 16
_diffrn_reflns_limit_l_min -14
_diffrn_reflns_number 10934
_diffrn_reflns_theta_full 25.00
_diffrn_reflns_theta_max 25.00
_diffrn_reflns_theta_min 1.64
_exptl_absorpt_coefficient_mu 0.592
_exptl_absorpt_correction_T_max 0.8661
_exptl_absorpt_correction_T_min 0.7562
_exptl_absorpt_correction_type multi-scan
_exptl_absorpt_process_details 'SADABS (Sheldrick, 2002)'
_exptl_crystal_colour colorless
_exptl_crystal_density_diffrn 1.118
_exptl_crystal_density_method 'not measured'
_exptl_crystal_description blocks
_exptl_crystal_F_000 702
_exptl_crystal_size_max 0.50
_exptl_crystal_size_mid 0.45
_exptl_crystal_size_min 0.25
_refine_diff_density_max 1.040
_refine_diff_density_min -0.366
_refine_diff_density_rms 0.058
_refine_ls_extinction_method none
_refine_ls_goodness_of_fit_ref 1.069
_refine_ls_hydrogen_treatment constr
_refine_ls_matrix_type full
_refine_ls_number_parameters 419
_refine_ls_number_reflns 6789
_refine_ls_number_restraints 0
_refine_ls_restrained_S_all 1.069
_refine_ls_R_factor_all 0.0547
_refine_ls_R_factor_gt 0.0473
_refine_ls_shift/su_max 0.011
_refine_ls_shift/su_mean 0.000
_refine_ls_structure_factor_coef Fsqd
_refine_ls_weighting_details 'calc w=1/[\s^2^(Fo^2^)+(0.0820P)^2^+0.9032P] where P=(Fo^2^+2Fc^2^)/3'
_refine_ls_weighting_scheme calc
_refine_ls_wR_factor_gt 0.1333
_refine_ls_wR_factor_ref 0.1405
_reflns_number_gt 5860
_reflns_number_total 6789
_reflns_threshold_expression >2sigma(I)
_cod_data_source_file ic801836k_si_002_6.cif
_cod_data_source_block 6
_cod_database_code 4301246

loop_
_symmetry_equiv_pos_as_xyz
'x, y, z'
'-x, -y, -z'

loop_
_atom_site_label
_atom_site_type_symbol
_atom_site_fract_x
_atom_site_fract_y
_atom_site_fract_z
_atom_site_U_iso_or_equiv
_atom_site_adp_type
_atom_site_occupancy
_atom_site_symmetry_multiplicity
_atom_site_calc_flag
_atom_site_refinement_flags
_atom_site_disorder_assembly
_atom_site_disorder_group
Cu1 Cu 0.73505(2) 0.30919(2) 0.36255(2) 0.03686(13) Uani 1 1 d . . .
C1 C 0.77950(19) 0.17065(19) 0.26938(18) 0.0318(5) Uani 1 1 d . . .
N1 N 0.68683(17) 0.44777(17) 0.45801(17) 0.0374(5) Uani 1 1 d . . .
C8 C 0.9016(2) 0.1520(2) 0.50065(19) 0.0379(5) Uani 1 1 d . . .
C6 C 0.7856(2) 0.1510(2) 0.16332(19) 0.0349(5) Uani 1 1 d . . .
C13 C 0.7697(2) 0.2471(2) 0.12494(19) 0.0378(6) Uani 1 1 d . . .
C2 C 0.80756(19) 0.0804(2) 0.30320(18) 0.0325(5) Uani 1 1 d . . .
C3 C 0.8361(2) -0.0230(2) 0.2345(2) 0.0396(6) Uani 1 1 d . . .
H3 H 0.8550 -0.0817 0.2599 0.048 Uiso 1 1 calc R . .
C7 C 0.8077(2) 0.09408(19) 0.41571(19) 0.0345(5) Uani 1 1 d . . .
C9 C 0.8991(2) 0.1616(2) 0.6045(2) 0.0476(7) Uani 1 1 d . . .
H9 H 0.9624 0.2003 0.6618 0.057 Uiso 1 1 calc R . .
C12 C 0.7153(2) 0.0477(2) 0.4366(2) 0.0387(5) Uani 1 1 d . . .
C37 C 0.6676(2) 0.4550(2) 0.5526(2) 0.0410(6) Uani 1 1 d . . .
C28 C 1.0032(2) 0.2041(2) 0.4821(2) 0.0453(6) Uani 1 1 d . . .
H28 H 0.9954 0.1768 0.4028 0.054 Uiso 1 1 calc R . .
C18 C 0.6625(2) 0.2653(2) 0.0780(2) 0.0442(6) Uani 1 1 d . . .
C11 C 0.7173(2) 0.0607(3) 0.5415(2) 0.0488(7) Uani 1 1 d . . .
H11 H 0.6539 0.0298 0.5551 0.059 Uiso 1 1 calc R . .
C10 C 0.8082(3) 0.1171(3) 0.6266(2) 0.0538(7) Uani 1 1 d . . .
C38 C 0.6322(2) 0.5528(2) 0.6214(2) 0.0489(7) Uani 1 1 d . . .
H38 H 0.6187 0.5560 0.6875 0.059 Uiso 1 1 calc R . .
C31 C 0.6123(2) -0.0141(2) 0.3462(2) 0.0431(6) Uani 1 1 d . . .
H31 H 0.6357 -0.0340 0.2770 0.052 Uiso 1 1 calc R . .
C39 C 0.6168(3) 0.6449(2) 0.5925(3) 0.0542(7) Uani 1 1 d . . .
H39 H 0.5929 0.7126 0.6386 0.065 Uiso 1 1 calc R . .
C41 C 0.6709(2) 0.5387(2) 0.4298(2) 0.0417(6) Uani 1 1 d . . .
C40 C 0.6366(2) 0.6380(2) 0.4964(3) 0.0506(7) Uani 1 1 d . . .
H40 H 0.6267 0.7012 0.4757 0.061 Uiso 1 1 calc R . .
C5 C 0.8119(2) 0.0467(2) 0.0945(2) 0.0424(6) Uani 1 1 d . . .
H5 H 0.8127 0.0353 0.0228 0.051 Uiso 1 1 calc R . .
C17 C 0.6514(3) 0.3566(2) 0.0445(2) 0.0565(8) Uani 1 1 d . . .
H17 H 0.5788 0.3689 0.0121 0.068 Uiso 1 1 calc R . .
C14 C 0.8647(3) 0.3185(2) 0.1375(2) 0.0481(7) Uani 1 1 d . . .
C43 C 0.6859(3) 0.3535(3) 0.5821(2) 0.0572(8) Uani 1 1 d . . .
H43A H 0.6478 0.2840 0.5214 0.086 Uiso 1 1 calc R . .
H43B H 0.6553 0.3637 0.6446 0.086 Uiso 1 1 calc R . .
H43C H 0.7666 0.3465 0.5997 0.086 Uiso 1 1 calc R . .
C4 C 0.8369(2) -0.0402(2) 0.1300(2) 0.0440(6) Uani 1 1 d . . .
H4 H 0.8545 -0.1111 0.0829 0.053 Uiso 1 1 calc R . .
C25 C 0.9820(3) 0.2969(3) 0.1844(3) 0.0611(8) Uani 1 1 d . . .
H25 H 0.9708 0.2384 0.2144 0.073 Uiso 1 1 calc R . .
C42 C 0.6913(3) 0.5278(3) 0.3237(2) 0.0552(7) Uani 1 1 d . . .
H42A H 0.7567 0.4856 0.3109 0.083 Uiso 1 1 calc R . .
H42B H 0.7056 0.6043 0.3244 0.083 Uiso 1 1 calc R . .
H42C H 0.6251 0.4865 0.2663 0.083 Uiso 1 1 calc R . .
C15 C 0.8485(3) 0.4093(3) 0.1034(2) 0.0612(9) Uani 1 1 d . . .
H15 H 0.9121 0.4588 0.1123 0.073 Uiso 1 1 calc R . .
C32 C 0.5210(2) 0.0669(3) 0.3466(3) 0.0556(7) Uani 1 1 d . . .
H32A H 0.4551 0.0265 0.2884 0.083 Uiso 1 1 calc R . .
H32B H 0.5497 0.1331 0.3360 0.083 Uiso 1 1 calc R . .
H32C H 0.4997 0.0929 0.4156 0.083 Uiso 1 1 calc R . .
C19 C 0.5588(2) 0.1881(2) 0.0619(2) 0.0511(7) Uani 1 1 d . . .
H19 H 0.5845 0.1276 0.0886 0.061 Uiso 1 1 calc R . .
C33 C 0.5681(3) -0.1256(3) 0.3482(3) 0.0581(8) Uani 1 1 d . . .
H33A H 0.6287 -0.1752 0.3477 0.087 Uiso 1 1 calc R . .
H33B H 0.5064 -0.1643 0.2849 0.087 Uiso 1 1 calc R . .
H33C H 0.5407 -0.1092 0.4135 0.087 Uiso 1 1 calc R . .
C29 C 1.1130(2) 0.1680(3) 0.5305(3) 0.0556(7) Uani 1 1 d . . .
H29A H 1.1277 0.2029 0.6091 0.083 Uiso 1 1 calc R . .
H29B H 1.1750 0.1935 0.5073 0.083 Uiso 1 1 calc R . .
H29C H 1.1068 0.0844 0.5063 0.083 Uiso 1 1 calc R . .
C21 C 0.4995(4) 0.1276(3) -0.0563(3) 0.0843(12) Uani 1 1 d . . .
H21A H 0.4711 0.1844 -0.0847 0.126 Uiso 1 1 calc R . .
H21B H 0.4367 0.0743 -0.0638 0.126 Uiso 1 1 calc R . .
H21C H 0.5527 0.0853 -0.0964 0.126 Uiso 1 1 calc R . .
C24 C 0.7223(8) 0.5069(5) -0.0820(5) 0.204(5) Uani 1 1 d . . .
H24A H 0.7255 0.5677 -0.1057 0.245 Uiso 1 1 calc R . .
H24B H 0.7134 0.4297 -0.1322 0.245 Uiso 1 1 calc R . .
C30 C 1.0097(3) 0.3346(3) 0.5281(4) 0.0773(11) Uani 1 1 d . . .
H30A H 0.9394 0.3582 0.4974 0.116 Uiso 1 1 calc R . .
H30B H 1.0726 0.3657 0.5101 0.116 Uiso 1 1 calc R . .
H30C H 1.0212 0.3636 0.6064 0.116 Uiso 1 1 calc R . .
C20 C 0.4768(3) 0.2523(4) 0.1274(3) 0.0811(11) Uani 1 1 d . . .
H20A H 0.5162 0.2898 0.2034 0.122 Uiso 1 1 calc R . .
H20B H 0.4147 0.1980 0.1198 0.122 Uiso 1 1 calc R . .
H20C H 0.4470 0.3101 0.1011 0.122 Uiso 1 1 calc R . .
C16 C 0.7437(4) 0.4293(3) 0.0574(2) 0.0663(10) Uani 1 1 d . . .
C34 C 0.8063(4) 0.1251(4) 0.7389(3) 0.0814(12) Uani 1 1 d . . .
H34 H 0.7273 0.1378 0.7451 0.098 Uiso 1 1 calc R . .
C22 C 0.7304(5) 0.5299(3) 0.0216(3) 0.1045(17) Uani 1 1 d . . .
H22 H 0.6470 0.5225 0.0116 0.125 Uiso 1 1 calc R . .
C36 C 0.8240(4) 0.0096(4) 0.7477(3) 0.0856(12) Uani 1 1 d . . .
H36A H 0.8987 -0.0109 0.7373 0.128 Uiso 1 1 calc R . .
H36B H 0.7666 -0.0493 0.6923 0.128 Uiso 1 1 calc R . .
H36C H 0.8181 0.0152 0.8189 0.128 Uiso 1 1 calc R . .
C26 C 1.0477(4) 0.4006(4) 0.2785(4) 0.1079(17) Uani 1 1 d . . .
H26A H 1.1210 0.3804 0.3071 0.162 Uiso 1 1 calc R . .
H26B H 1.0058 0.4262 0.3349 0.162 Uiso 1 1 calc R . .
H26C H 1.0587 0.4625 0.2545 0.162 Uiso 1 1 calc R . .
C27 C 1.0471(4) 0.2439(5) 0.1013(5) 0.128(2) Uani 1 1 d . . .
H27A H 1.0046 0.1729 0.0461 0.192 Uiso 1 1 calc R . .
H27B H 1.1196 0.2268 0.1352 0.192 Uiso 1 1 calc R . .
H27C H 1.0598 0.2972 0.0680 0.192 Uiso 1 1 calc R . .
C23 C 0.7439(6) 0.6390(4) 0.1070(4) 0.139(3) Uani 1 1 d . . .
H23A H 0.8237 0.6605 0.1436 0.209 Uiso 1 1 calc R . .
H23B H 0.7008 0.6362 0.1582 0.209 Uiso 1 1 calc R . .
H23C H 0.7166 0.6959 0.0782 0.209 Uiso 1 1 calc R . .
C35 C 0.8744(6) 0.2215(5) 0.8257(4) 0.142(3) Uani 1 1 d . . .
H35A H 0.9540 0.2102 0.8299 0.213 Uiso 1 1 calc R . .
H35B H 0.8563 0.2287 0.8934 0.213 Uiso 1 1 calc R . .
H35C H 0.8594 0.2913 0.8131 0.213 Uiso 1 1 calc R . .

loop_
_atom_site_aniso_label
_atom_site_aniso_U_11
_atom_site_aniso_U_22
_atom_site_aniso_U_33
_atom_site_aniso_U_23
_atom_site_aniso_U_13
_atom_site_aniso_U_12
Cu1 0.0423(2) 0.03378(19) 0.03267(19) 0.00925(13) 0.01172(13) 0.01162(13)
C1 0.0338(12) 0.0310(12) 0.0285(11) 0.0091(9) 0.0077(9) 0.0055(9)
N1 0.0364(11) 0.0351(11) 0.0361(11) 0.0089(9) 0.0083(9) 0.0081(8)
C8 0.0446(14) 0.0322(12) 0.0342(13) 0.0110(10) 0.0070(10) 0.0144(10)
C6 0.0379(13) 0.0350(12) 0.0300(12) 0.0103(10) 0.0089(10) 0.0050(10)
C13 0.0549(15) 0.0319(12) 0.0258(12) 0.0079(10) 0.0145(11) 0.0047(11)
C2 0.0311(12) 0.0338(12) 0.0312(12) 0.0105(10) 0.0085(9) 0.0074(9)
C3 0.0444(14) 0.0359(13) 0.0397(14) 0.0144(11) 0.0126(11) 0.0138(11)
C7 0.0431(13) 0.0306(12) 0.0308(12) 0.0117(10) 0.0107(10) 0.0165(10)
C9 0.0568(17) 0.0475(15) 0.0297(13) 0.0082(11) 0.0043(12) 0.0175(13)
C12 0.0413(13) 0.0414(13) 0.0370(13) 0.0159(11) 0.0145(11) 0.0165(11)
C37 0.0404(13) 0.0403(14) 0.0387(14) 0.0109(11) 0.0101(11) 0.0112(11)
C28 0.0470(15) 0.0404(14) 0.0429(15) 0.0159(12) -0.0001(12) 0.0043(11)
C18 0.0627(17) 0.0392(14) 0.0298(13) 0.0140(11) 0.0086(12) 0.0049(12)
C11 0.0520(16) 0.0599(17) 0.0418(15) 0.0221(13) 0.0209(13) 0.0174(13)
C10 0.0668(19) 0.0619(18) 0.0347(14) 0.0176(13) 0.0176(13) 0.0241(15)
C38 0.0517(16) 0.0473(15) 0.0451(15) 0.0113(13) 0.0185(13) 0.0159(12)
C31 0.0401(14) 0.0518(15) 0.0408(14) 0.0195(12) 0.0138(11) 0.0111(11)
C39 0.0568(17) 0.0410(15) 0.0589(18) 0.0078(13) 0.0233(14) 0.0180(13)
C41 0.0384(13) 0.0355(13) 0.0470(15) 0.0118(11) 0.0097(11) 0.0042(10)
C40 0.0510(16) 0.0375(14) 0.0640(19) 0.0175(13) 0.0189(14) 0.0106(12)
C5 0.0545(16) 0.0428(14) 0.0292(12) 0.0100(11) 0.0160(11) 0.0095(12)
C17 0.084(2) 0.0445(16) 0.0393(15) 0.0201(13) 0.0037(14) 0.0056(15)
C14 0.0639(18) 0.0407(14) 0.0374(14) 0.0069(12) 0.0232(13) 0.0011(12)
C43 0.081(2) 0.0531(17) 0.0454(16) 0.0217(14) 0.0245(15) 0.0287(16)
C4 0.0558(16) 0.0348(13) 0.0379(14) 0.0060(11) 0.0189(12) 0.0145(11)
C25 0.0555(18) 0.0517(17) 0.066(2) 0.0058(15) 0.0260(15) -0.0028(14)
C42 0.072(2) 0.0437(15) 0.0538(17) 0.0205(14) 0.0213(15) 0.0107(14)
C15 0.090(2) 0.0476(17) 0.0466(17) 0.0128(14) 0.0288(17) -0.0101(16)
C32 0.0428(15) 0.0657(19) 0.0625(19) 0.0308(16) 0.0101(13) 0.0140(14)
C19 0.0530(16) 0.0472(15) 0.0506(16) 0.0236(13) -0.0008(13) 0.0036(12)
C33 0.0554(18) 0.0545(18) 0.064(2) 0.0245(15) 0.0125(15) 0.0054(14)
C29 0.0468(16) 0.0507(17) 0.068(2) 0.0238(15) 0.0109(14) 0.0121(13)
C21 0.098(3) 0.073(2) 0.057(2) 0.0129(19) -0.007(2) -0.017(2)
C24 0.462(14) 0.125(5) 0.106(4) 0.094(4) 0.132(7) 0.157(7)
C30 0.060(2) 0.0450(17) 0.115(3) 0.0337(19) -0.008(2) 0.0039(15)
C20 0.065(2) 0.087(3) 0.085(3) 0.026(2) 0.023(2) 0.0028(19)
C16 0.121(3) 0.0417(16) 0.0387(16) 0.0187(13) 0.0189(18) -0.0017(18)
C34 0.102(3) 0.109(3) 0.0368(18) 0.0273(19) 0.0265(18) 0.027(2)
C22 0.191(5) 0.056(2) 0.072(3) 0.041(2) 0.014(3) -0.011(3)
C36 0.106(3) 0.120(3) 0.054(2) 0.054(2) 0.027(2) 0.028(3)
C26 0.076(3) 0.081(3) 0.113(4) -0.006(3) -0.003(3) -0.001(2)
C27 0.097(4) 0.168(5) 0.107(4) 0.021(4) 0.061(3) 0.029(4)
C23 0.265(8) 0.053(3) 0.100(4) 0.043(3) 0.022(4) 0.024(3)
C35 0.212(7) 0.154(5) 0.044(2) 0.022(3) 0.027(3) 0.060(5)

loop_
_atom_type_symbol
_atom_type_description
_atom_type_scat_dispersion_real
_atom_type_scat_dispersion_imag
_atom_type_scat_source
C C 0.0033 0.0016 'International Tables Vol C Tables 4.2.6.8 and 6.1.1.4'
H H 0.0000 0.0000 'International Tables Vol C Tables 4.2.6.8 and 6.1.1.4'
N N 0.0061 0.0033 'International Tables Vol C Tables 4.2.6.8 and 6.1.1.4'
Cu Cu 0.3201 1.2651 'International Tables Vol C Tables 4.2.6.8 and 6.1.1.4'

loop_
_geom_angle_atom_site_label_1
_geom_angle_atom_site_label_2
_geom_angle_atom_site_label_3
_geom_angle
_geom_angle_site_symmetry_1
_geom_angle_site_symmetry_3
_geom_angle_publ_flag
C1 Cu1 N1 178.48(9) . . ?
C6 C1 C2 115.8(2) . . ?
C6 C1 Cu1 122.83(17) . . ?
C2 C1 Cu1 121.37(17) . . ?
C37 N1 C41 118.8(2) . . ?
C37 N1 Cu1 120.90(17) . . ?
C41 N1 Cu1 120.32(17) . . ?
C7 C8 C9 118.5(2) . . ?
C7 C8 C28 121.5(2) . . ?
C9 C8 C28 120.0(2) . . ?
C5 C6 C1 121.9(2) . . ?
C5 C6 C13 118.8(2) . . ?
C1 C6 C13 119.3(2) . . ?
C18 C13 C14 120.5(2) . . ?
C18 C13 C6 120.9(2) . . ?
C14 C13 C6 118.6(2) . . ?
C3 C2 C1 121.9(2) . . ?
C3 C2 C7 118.0(2) . . ?
C1 C2 C7 120.1(2) . . ?
C4 C3 C2 120.3(2) . . ?
C12 C7 C8 119.6(2) . . ?
C12 C7 C2 120.2(2) . . ?
C8 C7 C2 120.2(2) . . ?
C10 C9 C8 122.7(3) . . ?
C11 C12 C7 119.4(2) . . ?
C11 C12 C31 120.1(2) . . ?
C7 C12 C31 120.6(2) . . ?
N1 C37 C38 121.8(2) . . ?
N1 C37 C43 117.8(2) . . ?
C38 C37 C43 120.4(2) . . ?
C8 C28 C30 111.2(3) . . ?
C8 C28 C29 112.2(2) . . ?
C30 C28 C29 109.1(2) . . ?
C13 C18 C17 119.0(3) . . ?
C13 C18 C19 121.5(2) . . ?
C17 C18 C19 119.5(3) . . ?
C10 C11 C12 122.4(3) . . ?
C9 C10 C11 117.5(3) . . ?
C9 C10 C34 122.8(3) . . ?
C11 C10 C34 119.7(3) . . ?
C39 C38 C37 119.1(3) . . ?
C33 C31 C12 113.5(2) . . ?
C33 C31 C32 111.9(2) . . ?
C12 C31 C32 110.0(2) . . ?
C40 C39 C38 119.3(3) . . ?
N1 C41 C40 121.3(3) . . ?
N1 C41 C42 117.7(2) . . ?
C40 C41 C42 121.0(3) . . ?
C39 C40 C41 119.7(3) . . ?
C4 C5 C6 120.5(2) . . ?
C16 C17 C18 121.6(3) . . ?
C13 C14 C15 118.0(3) . . ?
C13 C14 C25 121.1(3) . . ?
C15 C14 C25 120.9(3) . . ?
C5 C4 C3 119.4(2) . . ?
C27 C25 C26 112.5(4) . . ?
C27 C25 C14 113.0(3) . . ?
C26 C25 C14 113.4(3) . . ?
C16 C15 C14 122.4(3) . . ?
C18 C19 C21 111.9(3) . . ?
C18 C19 C20 112.3(3) . . ?
C21 C19 C20 110.7(3) . . ?
C15 C16 C17 118.4(3) . . ?
C15 C16 C22 120.4(4) . . ?
C17 C16 C22 121.2(4) . . ?
C35 C34 C10 115.2(4) . . ?
C35 C34 C36 114.7(4) . . ?
C10 C34 C36 110.6(3) . . ?
C24 C22 C23 127.6(4) . . ?
C24 C22 C16 117.3(4) . . ?
C23 C22 C16 114.5(3) . . ?

loop_
_geom_bond_atom_site_label_1
_geom_bond_atom_site_label_2
_geom_bond_distance
_geom_bond_site_symmetry_2
_geom_bond_publ_flag
Cu1 C1 1.913(2) . ?
Cu1 N1 1.947(2) . ?
C1 C6 1.412(3) . ?
C1 C2 1.416(3) . ?
N1 C37 1.349(3) . ?
N1 C41 1.357(3) . ?
C8 C7 1.409(4) . ?
C8 C9 1.403(4) . ?
C8 C28 1.516(4) . ?
C6 C5 1.398(3) . ?
C6 C13 1.505(4) . ?
C13 C18 1.399(4) . ?
C13 C14 1.404(4) . ?
C2 C3 1.399(3) . ?
C2 C7 1.500(3) . ?
C3 C4 1.383(4) . ?
C7 C12 1.400(4) . ?
C9 C10 1.383(4) . ?
C12 C11 1.393(4) . ?
C12 C31 1.524(4) . ?
C37 C38 1.390(4) . ?
C37 C43 1.500(4) . ?
C28 C30 1.527(4) . ?
C28 C29 1.529(4) . ?
C18 C17 1.403(4) . ?
C18 C19 1.516(4) . ?
C11 C10 1.384(4) . ?
C10 C34 1.525(4) . ?
C38 C39 1.376(4) . ?
C31 C33 1.521(4) . ?
C31 C32 1.531(4) . ?
C39 C40 1.375(4) . ?
C41 C40 1.384(4) . ?
C41 C42 1.498(4) . ?
C5 C4 1.382(4) . ?
C17 C16 1.386(5) . ?
C14 C15 1.406(4) . ?
C14 C25 1.520(5) . ?
C25 C27 1.494(5) . ?
C25 C26 1.516(5) . ?
C15 C16 1.379(5) . ?
C19 C21 1.521(4) . ?
C19 C20 1.533(5) . ?
C24 C22 1.332(6) . ?
C16 C22 1.536(4) . ?
C34 C35 1.436(7) . ?
C34 C36 1.532(6) . ?
C22 C23 1.418(6) . ?
